data_7038001
loop_
_publ_author_name
'Kysliak, O.'
'Schnepf, A.'

_publ_section_title
;
 {Ge9[Si(SiMe3)3]2}(2-): a starting point for mixed substituted metalloid
 germanium clusters.
;
_journal_issue 6
_journal_name_full 'Dalton transactions (Cambridge, England : 2003)'
_journal_page_first 2404
_journal_page_last 2408
_journal_paper_doi 10.1039/c5dt04022a
_journal_volume 45
_journal_year 2016
_chemical_formula_moiety 'C39 H105 Ge9 K O3 Si12, C5 H7'
_chemical_formula_sum 'C44 H117 Ge9 K O3 Si12'
_chemical_formula_weight 1723.86
_chemical_properties_physical 'Air-sensitive, Moisture-sensitive'
_space_group_crystal_system monoclinic
_space_group_IT_number 14
_space_group_name_Hall '-P 2ybc'
_space_group_name_H-M_alt 'P 1 21/c 1'
_symmetry_space_group_name_Hall '-P 2ybc'
_symmetry_space_group_name_H-M 'P 1 21/c 1'
_atom_sites_solution_hydrogens geom
_audit_creation_date 2015-12-01
_audit_creation_method
;
Olex2 1.2
(compiled 2015.09.30 svn.r3233 for OlexSys, GUI svn.r5103)
;
_audit_update_record
;
2015-12-01 deposited with the CCDC.
2015-12-14 downloaded from the CCDC.
;
_cell_angle_alpha 90
_cell_angle_beta 112.221(4)
_cell_angle_gamma 90
_cell_formula_units_Z 4
_cell_length_a 26.448(4)
_cell_length_b 11.2469(18)
_cell_length_c 30.221(4)
_cell_measurement_reflns_used 4943
_cell_measurement_temperature 150
_cell_measurement_theta_max 22.355
_cell_measurement_theta_min 2.322
_cell_volume 8322(2)
_computing_cell_refinement 'SAINT v8.34A (Bruker, 2013)'
_computing_data_reduction 'SAINT v8.34A (Bruker, 2013)'
_computing_molecular_graphics 'Olex2 (Dolomanov et al., 2009)'
_computing_publication_material 'Olex2 (Dolomanov et al., 2009)'
_computing_structure_refinement 'ShelXL (Sheldrick, 2015)'
_diffrn_ambient_temperature 150
_diffrn_measured_fraction_theta_full 0.994
_diffrn_measured_fraction_theta_max 0.994
_diffrn_measurement_device_type 'Bruker SMART Apex'
_diffrn_measurement_method 'CCD area detector'
_diffrn_radiation_type MoK\a
_diffrn_radiation_wavelength 0.71073
_diffrn_reflns_av_R_equivalents 0.0661
_diffrn_reflns_av_unetI/netI 0.1044
_diffrn_reflns_laue_measured_fraction_full 0.994
_diffrn_reflns_laue_measured_fraction_max 0.994
_diffrn_reflns_limit_h_max 29
_diffrn_reflns_limit_h_min -29
_diffrn_reflns_limit_k_max 12
_diffrn_reflns_limit_k_min -12
_diffrn_reflns_limit_l_max 30
_diffrn_reflns_limit_l_min -33
_diffrn_reflns_number 30163
_diffrn_reflns_point_group_measured_fraction_full 0.994
_diffrn_reflns_point_group_measured_fraction_max 0.994
_diffrn_reflns_theta_full 23.210
_diffrn_reflns_theta_max 23.210
_diffrn_reflns_theta_min 1.377
_exptl_absorpt_coefficient_mu 3.454
_exptl_absorpt_correction_T_max 0.7449
_exptl_absorpt_correction_T_min 0.5166
_exptl_absorpt_correction_type multi-scan
_exptl_absorpt_process_details
;
SADABS-2012/1 (Bruker,2012) was used for absorption correction.
wR2(int) was 0.0771 before and 0.0422 after correction.
The Ratio of minimum to maximum transmission is 0.6935.
The \l/2 correction factor is 0.0000.
;
_exptl_crystal_colour orange
_exptl_crystal_colour_primary orange
_exptl_crystal_density_diffrn 1.376
_exptl_crystal_description needle
_exptl_crystal_F_000 3520
_exptl_crystal_size_max 0.38
_exptl_crystal_size_mid 0.13
_exptl_crystal_size_min 0.02
_refine_diff_density_max 0.852
_refine_diff_density_min -0.578
_refine_diff_density_rms 0.119
_refine_ls_extinction_method none
_refine_ls_goodness_of_fit_ref 1.001
_refine_ls_hydrogen_treatment constr
_refine_ls_matrix_type full
_refine_ls_number_parameters 597
_refine_ls_number_reflns 11828
_refine_ls_number_restraints 22
_refine_ls_restrained_S_all 1.007
_refine_ls_R_factor_all 0.1146
_refine_ls_R_factor_gt 0.0562
_refine_ls_shift/su_max 0.000
_refine_ls_shift/su_mean 0.000
_refine_ls_structure_factor_coef Fsqd
_refine_ls_weighting_details 'w=1/[\s^2^(Fo^2^)+(0.0606P)^2^] where P=(Fo^2^+2Fc^2^)/3'
_refine_ls_weighting_scheme calc
_refine_ls_wR_factor_gt 0.1147
_refine_ls_wR_factor_ref 0.1339
_reflns_Friedel_coverage 0.000
_reflns_number_gt 7249
_reflns_number_total 11828
_reflns_threshold_expression 'I > 2\s(I)'
_cod_data_source_file c5dt04022a2.cif
_cod_data_source_block mo_kysliak_20_0m
_cod_depositor_comments 'Adding full bibliography for 7037998--7038001.cif.'
_cod_database_code 7038001
_shelx_space_group_comment
;
The symmetry employed for this shelxl refinement is uniquely defined
by the following loop, which should always be used as a source of
symmetry information in preference to the above space-group names.
They are only intended as comments.
;
_olex2_refinement_description
;
1. Fixed Uiso
 At 1.2 times of:
  All C(H,H) groups
 At 1.5 times of:
  All C(H,H,H) groups
2. Restrained distances
 C201-C202
 1.54 with sigma of 0.02
 C202-C203
 1.54 with sigma of 0.02
 C203-C204
 1.54 with sigma of 0.02
 C204-C205
 1.54 with sigma of 0.02
3. Uiso/Uaniso restraints and constraints
C111 \\sim C112 \\sim C110 \\sim C109: within 2A with sigma of 0.04 and sigma
for terminal atoms of 0.08
4.a Secondary CH2 refined with riding coordinates:
 C101(H10A,H10B), C102(H10C,H10D), C103(H10E,H10F), C104(H10G,H10H), C105(H10I,
 H10J), C106(H10K,H10L), C107(H10M,H10N), C108(H10O,H10P), C109(H10Q,H10R),
 C110(H11D,H11E), C111(H11F,H11G), C112(H11H,H11I), C202(H20A,H20B), C204(H20C,
 H20D)
4.b Me refined with riding coordinates:
 C11(H11A,H11B,H11C), C12(H12A,H12B,H12C), C13(H13A,H13B,H13C), C14(H14A,H14B,
 H14C), C15(H15A,H15B,H15C), C16(H16A,H16B,H16C), C17(H17A,H17B,H17C), C18(H18A,
 H18B,H18C), C19(H19A,H19B,H19C), C21(H21A,H21B,H21C), C22(H22A,H22B,H22C),
 C23(H23A,H23B,H23C), C24(H24A,H24B,H24C), C25(H25A,H25B,H25C), C26(H26A,H26B,
 H26C), C27(H27A,H27B,H27C), C28(H28A,H28B,H28C), C29(H29A,H29B,H29C), C31(H31A,
 H31B,H31C), C32(H32A,H32B,H32C), C33(H33A,H33B,H33C), C34(H34A,H34B,H34C),
 C35(H35A,H35B,H35C), C36(H36A,H36B,H36C), C37(H37A,H37B,H37C), C38(H38A,H38B,
 H38C), C39(H39A,H39B,H39C), C205(H20E,H20F,H20G)
;
_shelx_shelxl_version_number 2014/7
_olex2_submission_special_instructions 'No special instructions were received'

loop_
_space_group_symop_operation_xyz
'x, y, z'
'-x, y+1/2, -z+1/2'
'-x, -y, -z'
'x, -y-1/2, z-1/2'

loop_
_atom_site_label
_atom_site_type_symbol
_atom_site_fract_x
_atom_site_fract_y
_atom_site_fract_z
_atom_site_U_iso_or_equiv
_atom_site_adp_type
_atom_site_occupancy
_atom_site_site_symmetry_order
_atom_site_calc_flag
_atom_site_refinement_flags_posn
_atom_site_refinement_flags_adp
_atom_site_disorder_assembly
_atom_site_disorder_group
Ge1 Ge 0.35822(3) 0.21497(8) 0.06645(3) 0.0320(2) Uani 1 1 d . . . .
Ge2 Ge 0.21430(4) 0.23495(8) 0.03198(3) 0.0352(3) Uani 1 1 d . . . .
Ge3 Ge 0.26597(4) 0.19687(8) -0.06111(3) 0.0338(3) Uani 1 1 d . . . .
Ge4 Ge 0.33479(4) 0.34234(8) -0.00758(3) 0.0332(3) Uani 1 1 d . . . .
Ge5 Ge 0.29210(4) 0.38413(9) 0.05890(3) 0.0351(3) Uani 1 1 d . . . .
Ge6 Ge 0.22671(4) 0.36972(9) -0.03069(3) 0.0382(3) Uani 1 1 d . . . .
Ge7 Ge 0.32840(4) 0.05700(9) 0.00162(3) 0.0339(3) Uani 1 1 d . . . .
Ge8 Ge 0.28497(3) 0.07446(8) 0.06914(3) 0.0328(3) Uani 1 1 d . . . .
Ge9 Ge 0.21852(4) 0.06526(9) -0.02159(3) 0.0338(3) Uani 1 1 d . . . .
Si1 Si 0.44581(9) 0.2133(2) 0.12868(8) 0.0267(6) Uani 1 1 d . . . .
Si2 Si 0.13534(9) 0.2576(2) 0.05028(8) 0.0276(6) Uani 1 1 d . . . .
Si3 Si 0.25032(10) 0.1863(2) -0.14355(8) 0.0335(6) Uani 1 1 d . . . .
Si11 Si 0.48978(10) 0.0368(2) 0.12346(9) 0.0384(7) Uani 1 1 d . . . .
Si12 Si 0.49673(10) 0.3794(2) 0.12276(9) 0.0397(7) Uani 1 1 d . . . .
Si13 Si 0.43068(10) 0.2225(2) 0.20019(8) 0.0347(6) Uani 1 1 d . . . .
Si21 Si 0.13351(10) 0.0976(2) 0.09930(9) 0.0378(7) Uani 1 1 d . . . .
Si22 Si 0.05833(10) 0.2609(2) -0.02101(9) 0.0397(7) Uani 1 1 d . . . .
Si23 Si 0.14578(10) 0.4374(2) 0.09212(9) 0.0379(7) Uani 1 1 d . . . .
Si31 Si 0.31115(12) 0.3153(3) -0.15878(10) 0.0583(9) Uani 1 1 d . . . .
Si32 Si 0.15910(10) 0.2428(3) -0.18395(9) 0.0468(8) Uani 1 1 d . . . .
Si33 Si 0.26397(13) -0.0121(3) -0.16041(9) 0.0545(8) Uani 1 1 d . . . .
C11 C 0.4450(4) -0.0938(8) 0.1196(3) 0.062(3) Uani 1 1 d . . . .
H11A H 0.4352 -0.0956 0.1478 0.092 Uiso 1 1 calc R . . .
H11B H 0.4118 -0.0876 0.0907 0.092 Uiso 1 1 calc R . . .
H11C H 0.4645 -0.1670 0.1184 0.092 Uiso 1 1 calc R . . .
C12 C 0.5536(3) 0.0159(8) 0.1790(3) 0.048(3) Uani 1 1 d . . . .
H12A H 0.5784 0.0830 0.1824 0.071 Uiso 1 1 calc R . . .
H12B H 0.5437 0.0119 0.2071 0.071 Uiso 1 1 calc R . . .
H12C H 0.5718 -0.0581 0.1764 0.071 Uiso 1 1 calc R . . .
C13 C 0.5084(4) 0.0397(9) 0.0695(3) 0.060(3) Uani 1 1 d . . . .
H13A H 0.5320 0.1083 0.0714 0.090 Uiso 1 1 calc R . . .
H13B H 0.5279 -0.0337 0.0682 0.090 Uiso 1 1 calc R . . .
H13C H 0.4751 0.0458 0.0406 0.090 Uiso 1 1 calc R . . .
C14 C 0.4940(3) 0.3988(8) 0.0612(3) 0.054(3) Uani 1 1 d . . . .
H14A H 0.5080 0.3271 0.0513 0.081 Uiso 1 1 calc R . . .
H14B H 0.4561 0.4125 0.0395 0.081 Uiso 1 1 calc R . . .
H14C H 0.5164 0.4672 0.0601 0.081 Uiso 1 1 calc R . . .
C15 C 0.4700(4) 0.5165(8) 0.1417(3) 0.064(3) Uani 1 1 d . . . .
H15A H 0.4715 0.5061 0.1744 0.096 Uiso 1 1 calc R . . .
H15B H 0.4925 0.5850 0.1406 0.096 Uiso 1 1 calc R . . .
H15C H 0.4321 0.5302 0.1200 0.096 Uiso 1 1 calc R . . .
C16 C 0.5703(3) 0.3572(9) 0.1630(3) 0.066(3) Uani 1 1 d . . . .
H16A H 0.5730 0.3466 0.1960 0.099 Uiso 1 1 calc R . . .
H16B H 0.5846 0.2864 0.1528 0.099 Uiso 1 1 calc R . . .
H16C H 0.5916 0.4270 0.1612 0.099 Uiso 1 1 calc R . . .
C17 C 0.4037(4) 0.0778(8) 0.2122(3) 0.055(3) Uani 1 1 d . . . .
H17A H 0.3694 0.0588 0.1856 0.082 Uiso 1 1 calc R . . .
H17B H 0.4305 0.0149 0.2154 0.082 Uiso 1 1 calc R . . .
H17C H 0.3969 0.0837 0.2418 0.082 Uiso 1 1 calc R . . .
C18 C 0.3795(4) 0.3413(9) 0.1959(3) 0.061(3) Uani 1 1 d . . . .
H18A H 0.3453 0.3241 0.1690 0.091 Uiso 1 1 calc R . . .
H18B H 0.3727 0.3435 0.2256 0.091 Uiso 1 1 calc R . . .
H18C H 0.3937 0.4184 0.1909 0.091 Uiso 1 1 calc R . . .
C19 C 0.4956(4) 0.2555(8) 0.2514(3) 0.055(3) Uani 1 1 d . . . .
H19A H 0.5105 0.3313 0.2458 0.082 Uiso 1 1 calc R . . .
H19B H 0.4885 0.2607 0.2809 0.082 Uiso 1 1 calc R . . .
H19C H 0.5220 0.1919 0.2545 0.082 Uiso 1 1 calc R . . .
C21 C 0.0709(4) 0.1065(9) 0.1147(4) 0.068(3) Uani 1 1 d . . . .
H21A H 0.0381 0.1052 0.0853 0.102 Uiso 1 1 calc R . . .
H21B H 0.0703 0.0384 0.1348 0.102 Uiso 1 1 calc R . . .
H21C H 0.0718 0.1805 0.1322 0.102 Uiso 1 1 calc R . . .
C22 C 0.1948(4) 0.1002(9) 0.1553(3) 0.055(3) Uani 1 1 d . . . .
H22A H 0.1960 0.1753 0.1722 0.083 Uiso 1 1 calc R . . .
H22B H 0.1933 0.0337 0.1757 0.083 Uiso 1 1 calc R . . .
H22C H 0.2276 0.0931 0.1478 0.083 Uiso 1 1 calc R . . .
C23 C 0.1319(4) -0.0453(8) 0.0679(3) 0.060(3) Uani 1 1 d . . . .
H23A H 0.0995 -0.0474 0.0381 0.090 Uiso 1 1 calc R . . .
H23B H 0.1648 -0.0522 0.0605 0.090 Uiso 1 1 calc R . . .
H23C H 0.1305 -0.1116 0.0884 0.090 Uiso 1 1 calc R . . .
C24 C -0.0052(4) 0.2839(10) -0.0090(4) 0.068(3) Uani 1 1 d . . . .
H24A H -0.0025 0.3589 0.0083 0.102 Uiso 1 1 calc R . . .
H24B H -0.0368 0.2871 -0.0394 0.102 Uiso 1 1 calc R . . .
H24C H -0.0098 0.2180 0.0103 0.102 Uiso 1 1 calc R . . .
C25 C 0.0512(4) 0.1170(9) -0.0541(3) 0.067(3) Uani 1 1 d . . . .
H25A H 0.0842 0.1028 -0.0608 0.101 Uiso 1 1 calc R . . .
H25B H 0.0464 0.0518 -0.0345 0.101 Uiso 1 1 calc R . . .
H25C H 0.0194 0.1210 -0.0842 0.101 Uiso 1 1 calc R . . .
C26 C 0.0638(4) 0.3839(9) -0.0611(3) 0.060(3) Uani 1 1 d . . . .
H26A H 0.0970 0.3731 -0.0677 0.090 Uiso 1 1 calc R . . .
H26B H 0.0319 0.3822 -0.0912 0.090 Uiso 1 1 calc R . . .
H26C H 0.0654 0.4607 -0.0452 0.090 Uiso 1 1 calc R . . .
C27 C 0.0858(4) 0.4674(9) 0.1087(4) 0.070(3) Uani 1 1 d . . . .
H27A H 0.0818 0.4025 0.1288 0.105 Uiso 1 1 calc R . . .
H27B H 0.0914 0.5424 0.1264 0.105 Uiso 1 1 calc R . . .
H27C H 0.0527 0.4730 0.0797 0.105 Uiso 1 1 calc R . . .
C28 C 0.1530(4) 0.5615(7) 0.0539(3) 0.049(3) Uani 1 1 d . . . .
H28A H 0.1845 0.5463 0.0451 0.073 Uiso 1 1 calc R . . .
H28B H 0.1198 0.5670 0.0249 0.073 Uiso 1 1 calc R . . .
H28C H 0.1586 0.6365 0.0717 0.073 Uiso 1 1 calc R . . .
C29 C 0.2088(4) 0.4357(9) 0.1482(3) 0.060(3) Uani 1 1 d . . . .
H29A H 0.2408 0.4200 0.1402 0.090 Uiso 1 1 calc R . . .
H29B H 0.2131 0.5129 0.1642 0.090 Uiso 1 1 calc R . . .
H29C H 0.2056 0.3731 0.1696 0.090 Uiso 1 1 calc R . . .
C31 C 0.3051(6) 0.3015(15) -0.2215(4) 0.158(8) Uani 1 1 d . . A 1
H31A H 0.2674 0.3188 -0.2429 0.237 Uiso 1 1 calc R . A 1
H31B H 0.3299 0.3579 -0.2276 0.237 Uiso 1 1 calc R . A 1
H31C H 0.3146 0.2203 -0.2273 0.237 Uiso 1 1 calc R . A 1
C32 C 0.3826(4) 0.2816(10) -0.1206(4) 0.079(4) Uani 1 1 d . . B 1
H32A H 0.3874 0.2881 -0.0869 0.118 Uiso 1 1 calc R . B 1
H32B H 0.3916 0.2006 -0.1271 0.118 Uiso 1 1 calc R . B 1
H32C H 0.4069 0.3382 -0.1274 0.118 Uiso 1 1 calc R . B 1
C33 C 0.2959(5) 0.4731(10) -0.1487(5) 0.115(5) Uani 1 1 d . . C 1
H33A H 0.2579 0.4915 -0.1690 0.173 Uiso 1 1 calc R . C 1
H33B H 0.3013 0.4841 -0.1151 0.173 Uiso 1 1 calc R . C 1
H33C H 0.3204 0.5262 -0.1569 0.173 Uiso 1 1 calc R . C 1
C34 C 0.1510(4) 0.4041(9) -0.1764(4) 0.087(4) Uani 1 1 d . . . .
H34A H 0.1740 0.4487 -0.1895 0.131 Uiso 1 1 calc R . . .
H34B H 0.1127 0.4266 -0.1933 0.131 Uiso 1 1 calc R . . .
H34C H 0.1621 0.4224 -0.1423 0.131 Uiso 1 1 calc R . . .
C35 C 0.1354(4) 0.2105(11) -0.2490(3) 0.083(4) Uani 1 1 d . . . .
H35A H 0.1394 0.1253 -0.2537 0.124 Uiso 1 1 calc R . . .
H35B H 0.0970 0.2332 -0.2647 0.124 Uiso 1 1 calc R . . .
H35C H 0.1574 0.2558 -0.2629 0.124 Uiso 1 1 calc R . . .
C36 C 0.1151(4) 0.1611(11) -0.1588(4) 0.089(4) Uani 1 1 d . . . .
H36A H 0.1189 0.0754 -0.1625 0.133 Uiso 1 1 calc R . . .
H36B H 0.1263 0.1803 -0.1248 0.133 Uiso 1 1 calc R . . .
H36C H 0.0770 0.1845 -0.1758 0.133 Uiso 1 1 calc R . . .
C37 C 0.3363(4) -0.0580(9) -0.1246(4) 0.074(4) Uani 1 1 d . . . .
H37A H 0.3615 -0.0053 -0.1322 0.111 Uiso 1 1 calc R . . .
H37B H 0.3433 -0.0526 -0.0905 0.111 Uiso 1 1 calc R . . .
H37C H 0.3420 -0.1401 -0.1327 0.111 Uiso 1 1 calc R . . .
C38 C 0.2521(6) -0.0315(11) -0.2257(3) 0.124(6) Uani 1 1 d . . . .
H38A H 0.2770 0.0206 -0.2339 0.186 Uiso 1 1 calc R . . .
H38B H 0.2590 -0.1144 -0.2317 0.186 Uiso 1 1 calc R . . .
H38C H 0.2142 -0.0106 -0.2454 0.186 Uiso 1 1 calc R . . .
C39 C 0.2159(4) -0.1126(9) -0.1461(4) 0.072(3) Uani 1 1 d . . . .
H39A H 0.1782 -0.0886 -0.1648 0.108 Uiso 1 1 calc R . . .
H39B H 0.2215 -0.1947 -0.1542 0.108 Uiso 1 1 calc R . . .
H39C H 0.2229 -0.1072 -0.1120 0.108 Uiso 1 1 calc R . . .
C101 C 0.3187(5) -0.3073(12) -0.0464(4) 0.094(5) Uani 1 1 d . . . .
H10A H 0.3044 -0.2334 -0.0646 0.113 Uiso 1 1 calc R . . .
H10B H 0.2955 -0.3748 -0.0635 0.113 Uiso 1 1 calc R . . .
C102 C 0.3773(5) -0.3275(14) -0.0402(5) 0.121(6) Uani 1 1 d . . . .
H10C H 0.3837 -0.4123 -0.0452 0.145 Uiso 1 1 calc R . . .
H10D H 0.3868 -0.2789 -0.0633 0.145 Uiso 1 1 calc R . . .
C103 C 0.4091(5) -0.2922(11) 0.0076(5) 0.087(4) Uani 1 1 d . . . .
H10E H 0.4169 -0.2058 0.0096 0.105 Uiso 1 1 calc R . . .
H10F H 0.4441 -0.3365 0.0205 0.105 Uiso 1 1 calc R . . .
C104 C 0.3726(5) -0.3243(11) 0.0332(4) 0.079(4) Uani 1 1 d . . . .
H10G H 0.3761 -0.4097 0.0419 0.095 Uiso 1 1 calc R . . .
H10H H 0.3814 -0.2764 0.0627 0.095 Uiso 1 1 calc R . . .
C105 C 0.3315(4) -0.3244(10) 0.1483(4) 0.068(3) Uani 1 1 d . . . .
H10I H 0.3628 -0.2853 0.1439 0.082 Uiso 1 1 calc R . . .
H10J H 0.3296 -0.4078 0.1372 0.082 Uiso 1 1 calc R . . .
C106 C 0.3386(5) -0.3213(13) 0.1980(4) 0.100(4) Uani 1 1 d . . . .
H10K H 0.3776 -0.3131 0.2190 0.120 Uiso 1 1 calc R . . .
H10L H 0.3236 -0.3937 0.2071 0.120 Uiso 1 1 calc R . . .
C107 C 0.3072(6) -0.2148(11) 0.2005(4) 0.089(4) Uani 1 1 d . . . .
H10M H 0.2900 -0.2267 0.2241 0.106 Uiso 1 1 calc R . . .
H10N H 0.3316 -0.1446 0.2102 0.106 Uiso 1 1 calc R . . .
C108 C 0.2663(5) -0.1973(10) 0.1537(4) 0.079(4) Uani 1 1 d . . . .
H10O H 0.2303 -0.2250 0.1526 0.094 Uiso 1 1 calc R . . .
H10P H 0.2635 -0.1120 0.1451 0.094 Uiso 1 1 calc R . . .
C109 C 0.1460(5) -0.3431(10) -0.0925(4) 0.074(3) Uani 1 1 d . U . .
H10Q H 0.1482 -0.4278 -0.0830 0.089 Uiso 1 1 calc R . . .
H10R H 0.1757 -0.3264 -0.1040 0.089 Uiso 1 1 calc R . . .
C110 C 0.0924(6) -0.3170(13) -0.1302(4) 0.112(5) Uani 1 1 d . U . .
H11D H 0.0968 -0.2928 -0.1601 0.135 Uiso 1 1 calc R . . .
H11E H 0.0686 -0.3882 -0.1370 0.135 Uiso 1 1 calc R . . .
C111 C 0.0693(6) -0.2236(16) -0.1130(6) 0.167(7) Uani 1 1 d . U . .
H11F H 0.0326 -0.2467 -0.1145 0.201 Uiso 1 1 calc R . . .
H11G H 0.0655 -0.1517 -0.1329 0.201 Uiso 1 1 calc R . . .
C112 C 0.1047(5) -0.1995(12) -0.0643(5) 0.102(5) Uani 1 1 d . U . .
H11H H 0.1148 -0.1142 -0.0607 0.122 Uiso 1 1 calc R . . .
H11I H 0.0857 -0.2183 -0.0426 0.122 Uiso 1 1 calc R . . .
C201 C 0.0084(10) 0.966(2) 0.7442(8) 0.252(12) Uiso 1 1 d D . . .
C202 C 0.0292(10) 0.861(2) 0.7312(9) 0.256(12) Uiso 1 1 d D . . .
H20A H 0.0325 0.8031 0.7568 0.307 Uiso 1 1 calc R . . .
H20B H -0.0008 0.8313 0.7023 0.307 Uiso 1 1 calc R . . .
C203 C 0.0766(10) 0.847(2) 0.7218(9) 0.242(11) Uiso 1 1 d D . . .
C204 C 0.0837(9) 0.726(2) 0.7137(9) 0.263(13) Uiso 1 1 d D . . .
H20C H 0.0539 0.7016 0.6835 0.315 Uiso 1 1 calc R . . .
H20D H 0.0795 0.6788 0.7398 0.315 Uiso 1 1 calc R . . .
C205 C 0.1368(8) 0.6926(17) 0.7103(7) 0.219(10) Uiso 1 1 d D . . .
H20E H 0.1373 0.6069 0.7047 0.329 Uiso 1 1 calc R . . .
H20F H 0.1411 0.7360 0.6839 0.329 Uiso 1 1 calc R . . .
H20G H 0.1668 0.7131 0.7403 0.329 Uiso 1 1 calc R . . .
K K 0.23959(9) -0.2447(2) 0.02617(8) 0.0587(7) Uani 1 1 d . . . .
O1 O 0.3198(3) -0.2982(6) 0.0001(3) 0.080(2) Uani 1 1 d . . . .
O2 O 0.2828(3) -0.2643(6) 0.1217(2) 0.063(2) Uani 1 1 d . . . .
O3 O 0.1509(3) -0.2681(6) -0.0530(2) 0.067(2) Uani 1 1 d . . . .

loop_
_atom_site_aniso_label
_atom_site_aniso_U_11
_atom_site_aniso_U_22
_atom_site_aniso_U_33
_atom_site_aniso_U_23
_atom_site_aniso_U_13
_atom_site_aniso_U_12
Ge1 0.0238(5) 0.0309(6) 0.0338(5) 0.0019(5) 0.0025(4) -0.0026(5)
Ge2 0.0296(5) 0.0297(6) 0.0538(6) -0.0005(5) 0.0241(5) -0.0005(5)
Ge3 0.0384(6) 0.0369(6) 0.0259(5) -0.0004(5) 0.0120(5) -0.0042(5)
Ge4 0.0286(5) 0.0364(6) 0.0351(6) 0.0024(5) 0.0126(5) -0.0059(5)
Ge5 0.0292(5) 0.0362(6) 0.0378(6) -0.0101(5) 0.0105(5) -0.0015(5)
Ge6 0.0333(6) 0.0453(7) 0.0342(6) 0.0080(5) 0.0107(5) 0.0119(5)
Ge7 0.0284(5) 0.0401(6) 0.0334(6) -0.0025(5) 0.0119(5) 0.0053(5)
Ge8 0.0275(5) 0.0413(6) 0.0298(5) 0.0053(5) 0.0111(5) -0.0007(5)
Ge9 0.0290(5) 0.0396(6) 0.0316(6) -0.0061(5) 0.0104(5) -0.0105(5)
Si1 0.0210(12) 0.0292(14) 0.0279(13) -0.0023(12) 0.0070(11) -0.0013(12)
Si2 0.0212(12) 0.0290(14) 0.0346(14) -0.0022(12) 0.0129(11) -0.0015(11)
Si3 0.0344(14) 0.0415(16) 0.0269(14) 0.0020(12) 0.0141(12) 0.0047(13)
Si11 0.0329(14) 0.0408(17) 0.0373(15) -0.0041(13) 0.0083(13) 0.0086(13)
Si12 0.0329(15) 0.0370(16) 0.0479(17) 0.0003(14) 0.0138(14) -0.0097(13)
Si13 0.0384(14) 0.0366(16) 0.0308(14) 0.0011(13) 0.0148(12) 0.0052(13)
Si21 0.0380(15) 0.0338(16) 0.0463(16) 0.0024(13) 0.0213(14) -0.0026(13)
Si22 0.0247(13) 0.0487(18) 0.0424(16) -0.0017(14) 0.0090(12) 0.0002(13)
Si23 0.0398(15) 0.0359(16) 0.0437(16) -0.0051(13) 0.0223(14) 0.0018(13)
Si31 0.0486(18) 0.081(2) 0.0566(19) 0.0139(18) 0.0330(16) -0.0057(17)
Si32 0.0391(16) 0.064(2) 0.0335(16) 0.0059(14) 0.0099(13) 0.0092(15)
Si33 0.080(2) 0.0517(19) 0.0360(17) -0.0042(15) 0.0264(17) 0.0168(18)
C11 0.072(8) 0.030(6) 0.056(7) -0.009(5) -0.006(6) -0.001(6)
C12 0.047(6) 0.042(6) 0.053(6) -0.002(5) 0.017(5) 0.011(5)
C13 0.075(8) 0.071(8) 0.042(6) 0.002(6) 0.031(6) 0.024(7)
C14 0.040(6) 0.061(7) 0.063(7) 0.027(6) 0.020(5) -0.004(5)
C15 0.081(8) 0.034(6) 0.078(8) -0.001(6) 0.031(7) -0.007(6)
C16 0.037(6) 0.083(9) 0.069(7) 0.017(7) 0.010(6) -0.023(6)
C17 0.072(7) 0.050(7) 0.056(7) 0.002(5) 0.039(6) -0.009(6)
C18 0.078(8) 0.068(8) 0.044(6) 0.000(6) 0.032(6) 0.016(7)
C19 0.060(7) 0.062(7) 0.039(6) -0.010(5) 0.013(5) -0.001(6)
C21 0.059(7) 0.063(8) 0.101(9) 0.015(7) 0.051(7) -0.008(6)
C22 0.069(7) 0.061(7) 0.041(6) 0.012(5) 0.027(6) 0.018(6)
C23 0.088(8) 0.046(7) 0.047(6) -0.001(5) 0.025(6) -0.004(6)
C24 0.035(6) 0.098(9) 0.070(8) 0.012(7) 0.020(6) 0.003(6)
C25 0.054(7) 0.069(8) 0.055(7) -0.028(6) -0.007(6) -0.005(6)
C26 0.046(6) 0.075(8) 0.045(6) 0.021(6) 0.002(5) 0.007(6)
C27 0.071(8) 0.064(8) 0.102(9) -0.016(7) 0.063(7) 0.005(6)
C28 0.062(7) 0.029(6) 0.056(6) -0.006(5) 0.024(6) 0.003(5)
C29 0.071(7) 0.064(8) 0.039(6) -0.020(6) 0.016(6) -0.014(6)
C31 0.144(14) 0.29(2) 0.067(9) 0.011(11) 0.069(10) -0.104(14)
C32 0.042(6) 0.100(10) 0.091(9) 0.003(8) 0.020(6) -0.012(7)
C33 0.084(9) 0.068(9) 0.213(16) 0.045(10) 0.078(11) -0.013(8)
C34 0.053(7) 0.077(9) 0.107(10) -0.008(8) 0.003(7) 0.025(7)
C35 0.062(7) 0.133(12) 0.041(7) -0.003(7) 0.007(6) 0.010(8)
C36 0.044(7) 0.144(12) 0.081(9) 0.020(8) 0.027(7) -0.007(8)
C37 0.078(8) 0.068(8) 0.094(9) 0.022(7) 0.054(7) 0.036(7)
C38 0.235(18) 0.083(10) 0.051(8) -0.011(7) 0.051(10) 0.047(11)
C39 0.075(8) 0.045(7) 0.087(8) -0.014(6) 0.020(7) 0.004(6)
C101 0.083(9) 0.119(12) 0.093(10) 0.062(9) 0.049(8) 0.034(9)
C102 0.093(11) 0.182(16) 0.117(12) 0.098(12) 0.072(10) 0.063(11)
C103 0.073(9) 0.084(10) 0.106(11) -0.018(9) 0.035(9) -0.022(8)
C104 0.088(10) 0.076(9) 0.084(9) -0.040(8) 0.044(9) -0.031(8)
C105 0.068(8) 0.070(9) 0.068(8) -0.007(7) 0.026(7) 0.009(7)
C106 0.079(10) 0.122(13) 0.080(10) 0.001(9) 0.007(8) 0.018(9)
C107 0.138(13) 0.079(10) 0.054(9) -0.003(7) 0.041(9) -0.016(9)
C108 0.090(9) 0.083(10) 0.061(8) 0.004(7) 0.027(8) 0.027(8)
C109 0.104(10) 0.055(8) 0.065(8) 0.002(7) 0.034(8) 0.021(7)
C110 0.124(12) 0.129(12) 0.072(9) -0.024(9) 0.023(9) 0.026(10)
C111 0.118(12) 0.244(18) 0.109(12) -0.036(13) 0.007(10) 0.099(13)
C112 0.072(9) 0.103(11) 0.124(12) -0.049(10) 0.030(9) -0.004(9)
K 0.0594(15) 0.0642(17) 0.0528(14) 0.0089(12) 0.0215(13) -0.0043(13)
O1 0.093(7) 0.051(5) 0.121(7) 0.011(5) 0.070(6) 0.001(5)
O2 0.076(5) 0.061(5) 0.045(4) 0.001(4) 0.015(4) 0.020(4)
O3 0.065(5) 0.057(5) 0.064(5) -0.010(4) 0.009(4) 0.009(4)

loop_
_atom_type_symbol
_atom_type_description
_atom_type_scat_dispersion_real
_atom_type_scat_dispersion_imag
_atom_type_scat_source
Ge Ge 0.1547 1.8001 'International Tables Vol C Tables 4.2.6.8 and 6.1.1.4'
Si Si 0.0817 0.0704 'International Tables Vol C Tables 4.2.6.8 and 6.1.1.4'
C C 0.0033 0.0016 'International Tables Vol C Tables 4.2.6.8 and 6.1.1.4'
K K 0.2009 0.2494 'International Tables Vol C Tables 4.2.6.8 and 6.1.1.4'
O O 0.0106 0.0060 'International Tables Vol C Tables 4.2.6.8 and 6.1.1.4'
H H 0.0000 0.0000 'International Tables Vol C Tables 4.2.6.8 and 6.1.1.4'

loop_
_geom_angle_atom_site_label_1
_geom_angle_atom_site_label_2
_geom_angle_atom_site_label_3
_geom_angle
_geom_angle_site_symmetry_1
_geom_angle_site_symmetry_3
Ge4 Ge1 Ge5 64.24(4) . .
Ge4 Ge1 Ge7 79.22(4) . .
Ge5 Ge1 Ge7 116.95(4) . .
Ge8 Ge1 Ge4 116.67(4) . .
Ge8 Ge1 Ge5 87.77(4) . .
Ge8 Ge1 Ge7 64.46(4) . .
Si1 Ge1 Ge4 123.09(7) . .
Si1 Ge1 Ge5 120.77(7) . .
Si1 Ge1 Ge7 122.16(7) . .
Si1 Ge1 Ge8 120.10(7) . .
Ge5 Ge2 Ge6 61.79(4) . .
Ge8 Ge2 Ge5 87.49(4) . .
Ge8 Ge2 Ge6 118.25(4) . .
Ge9 Ge2 Ge5 118.47(4) . .
Ge9 Ge2 Ge6 85.63(4) . .
Ge9 Ge2 Ge8 62.82(4) . .
Si2 Ge2 Ge5 122.25(7) . .
Si2 Ge2 Ge6 118.93(7) . .
Si2 Ge2 Ge8 122.74(7) . .
Si2 Ge2 Ge9 119.11(7) . .
Ge4 Ge3 Ge6 64.26(4) . .
Ge4 Ge3 Ge7 79.35(4) . .
Ge6 Ge3 Ge7 116.42(4) . .
Ge9 Ge3 Ge4 116.43(4) . .
Ge9 Ge3 Ge6 86.14(4) . .
Ge9 Ge3 Ge7 65.20(4) . .
Si3 Ge3 Ge4 120.20(7) . .
Si3 Ge3 Ge6 119.16(7) . .
Si3 Ge3 Ge7 124.11(7) . .
Si3 Ge3 Ge9 123.35(7) . .
Ge1 Ge4 Ge5 58.01(3) . .
Ge1 Ge4 Ge6 100.10(4) . .
Ge3 Ge4 Ge1 94.35(4) . .
Ge3 Ge4 Ge5 100.79(4) . .
Ge3 Ge4 Ge6 58.03(4) . .
Ge6 Ge4 Ge5 57.98(3) . .
Ge1 Ge5 Ge2 88.90(4) . .
Ge1 Ge5 Ge4 57.76(3) . .
Ge1 Ge5 Ge6 102.16(4) . .
Ge2 Ge5 Ge4 99.40(4) . .
Ge2 Ge5 Ge6 59.17(4) . .
Ge6 Ge5 Ge4 60.99(3) . .
Ge2 Ge6 Ge4 99.33(4) . .
Ge2 Ge6 Ge5 59.04(4) . .
Ge3 Ge6 Ge2 89.94(4) . .
Ge3 Ge6 Ge4 57.71(3) . .
Ge3 Ge6 Ge5 102.85(4) . .
Ge5 Ge6 Ge4 61.03(3) . .
Ge1 Ge7 Ge8 57.52(3) . .
Ge1 Ge7 Ge9 99.48(4) . .
Ge3 Ge7 Ge1 93.85(4) . .
Ge3 Ge7 Ge8 100.20(4) . .
Ge3 Ge7 Ge9 57.05(3) . .
Ge8 Ge7 Ge9 58.29(3) . .
Ge1 Ge8 Ge2 89.21(4) . .
Ge1 Ge8 Ge7 58.02(3) . .
Ge1 Ge8 Ge9 102.03(4) . .
Ge1 Ge8 K 135.85(5) . .
Ge2 Ge8 Ge7 99.79(4) . .
Ge2 Ge8 Ge9 58.55(4) . .
Ge2 Ge8 K 115.52(5) . .
Ge7 Ge8 K 81.07(4) . .
Ge9 Ge8 Ge7 61.24(3) . .
Ge9 Ge8 K 67.25(4) . .
Ge2 Ge9 Ge7 99.32(4) . .
Ge2 Ge9 Ge8 58.64(4) . .
Ge2 Ge9 K 119.53(5) . .
Ge3 Ge9 Ge2 90.61(4) . .
Ge3 Ge9 Ge7 57.76(3) . .
Ge3 Ge9 Ge8 102.38(4) . .
Ge3 Ge9 K 134.81(5) . .
Ge7 Ge9 K 83.10(5) . .
Ge8 Ge9 Ge7 60.48(3) . .
Ge8 Ge9 K 72.05(5) . .
Si11 Si1 Ge1 108.39(11) . .
Si11 Si1 Si12 110.88(12) . .
Si11 Si1 Si13 111.26(13) . .
Si12 Si1 Ge1 110.49(11) . .
Si13 Si1 Ge1 105.96(10) . .
Si13 Si1 Si12 109.75(13) . .
Si21 Si2 Ge2 107.22(11) . .
Si21 Si2 Si23 110.34(12) . .
Si22 Si2 Ge2 108.92(11) . .
Si22 Si2 Si21 112.06(13) . .
Si22 Si2 Si23 111.52(13) . .
Si23 Si2 Ge2 106.52(11) . .
Si31 Si3 Ge3 108.45(12) . .
Si31 Si3 Si32 112.26(14) . .
Si31 Si3 Si33 111.92(14) . .
Si32 Si3 Ge3 105.70(11) . .
Si32 Si3 Si33 110.94(15) . .
Si33 Si3 Ge3 107.21(12) . .
C11 Si11 Si1 110.7(3) . .
C11 Si11 C12 106.9(4) . .
C11 Si11 C13 109.2(4) . .
C12 Si11 Si1 110.2(3) . .
C13 Si11 Si1 110.2(3) . .
C13 Si11 C12 109.5(4) . .
C14 Si12 Si1 111.4(3) . .
C14 Si12 C15 109.5(4) . .
C14 Si12 C16 107.7(4) . .
C15 Si12 Si1 109.8(3) . .
C15 Si12 C16 109.2(5) . .
C16 Si12 Si1 109.1(3) . .
C17 Si13 Si1 110.6(3) . .
C17 Si13 C18 108.4(4) . .
C18 Si13 Si1 109.8(3) . .
C19 Si13 Si1 110.5(3) . .
C19 Si13 C17 108.2(4) . .
C19 Si13 C18 109.3(4) . .
C21 Si21 Si2 110.2(3) . .
C22 Si21 Si2 110.3(3) . .
C22 Si21 C21 108.7(4) . .
C22 Si21 C23 108.9(4) . .
C23 Si21 Si2 110.1(3) . .
C23 Si21 C21 108.6(5) . .
C24 Si22 Si2 111.0(3) . .
C24 Si22 C25 107.9(5) . .
C24 Si22 C26 108.5(4) . .
C25 Si22 Si2 110.8(3) . .
C25 Si22 C26 108.0(5) . .
C26 Si22 Si2 110.6(3) . .
C27 Si23 Si2 111.2(3) . .
C27 Si23 C28 109.1(4) . .
C27 Si23 C29 108.3(4) . .
C28 Si23 Si2 109.3(3) . .
C28 Si23 C29 107.6(4) . .
C29 Si23 Si2 111.2(3) . .
C31 Si31 Si3 110.5(4) . .
C31 Si31 C33 107.8(7) . .
C32 Si31 Si3 111.6(4) . .
C32 Si31 C31 107.2(6) . .
C32 Si31 C33 109.1(6) . .
C33 Si31 Si3 110.5(3) . .
C34 Si32 Si3 110.2(3) . .
C34 Si32 C35 108.3(5) . .
C34 Si32 C36 108.4(5) . .
C35 Si32 Si3 111.5(3) . .
C36 Si32 Si3 109.5(4) . .
C36 Si32 C35 108.9(5) . .
C37 Si33 Si3 110.1(4) . .
C37 Si33 C38 107.4(5) . .
C38 Si33 Si3 111.0(4) . .
C39 Si33 Si3 110.6(3) . .
C39 Si33 C37 109.5(5) . .
C39 Si33 C38 108.2(6) . .
O1 C101 C102 104.9(10) . .
C103 C102 C101 105.6(11) . .
C102 C103 C104 102.1(10) . .
O1 C104 C103 104.0(10) . .
O2 C105 C106 108.1(9) . .
C105 C106 C107 102.6(10) . .
C108 C107 C106 106.9(10) . .
O2 C108 C107 106.7(9) . .
O3 C109 C110 106.6(9) . .
C111 C110 C109 106.7(11) . .
C110 C111 C112 108.1(12) . .
O3 C112 C111 108.9(10) . .
C203 C202 C201 129(3) . .
C202 C203 C204 110(2) . .
C203 C204 C205 116(2) . .
Ge9 K Ge8 40.71(3) . .
C28 K Ge8 130.62(15) 1_545 .
C28 K Ge9 131.39(16) 1_545 .
O1 K Ge8 97.59(18) . .
O1 K Ge9 96.80(17) . .
O1 K C28 127.9(2) . 1_545
O1 K O2 104.1(3) . .
O1 K O3 104.4(3) . .
O2 K Ge8 76.24(16) . .
O2 K Ge9 115.68(17) . .
O2 K C28 75.0(2) . 1_545
O3 K Ge8 116.91(17) . .
O3 K Ge9 78.02(16) . .
O3 K C28 73.6(2) . 1_545
O3 K O2 146.4(2) . .
C101 O1 C104 109.7(8) . .
C101 O1 K 127.9(7) . .
C104 O1 K 122.4(7) . .
C105 O2 C108 108.6(8) . .
C105 O2 K 125.3(6) . .
C108 O2 K 125.1(6) . .
C109 O3 K 125.6(6) . .
C112 O3 C109 109.4(8) . .
C112 O3 K 124.7(7) . .

loop_
_geom_bond_atom_site_label_1
_geom_bond_atom_site_label_2
_geom_bond_distance
_geom_bond_site_symmetry_2
Ge1 Ge4 2.5284(13) .
Ge1 Ge5 2.5353(13) .
Ge1 Ge7 2.5394(13) .
Ge1 Ge8 2.5252(12) .
Ge1 Si1 2.368(2) .
Ge2 Ge5 2.5387(13) .
Ge2 Ge6 2.5422(13) .
Ge2 Ge8 2.5348(13) .
Ge2 Ge9 2.5323(13) .
Ge2 Si2 2.367(2) .
Ge3 Ge4 2.5258(13) .
Ge3 Ge6 2.5347(13) .
Ge3 Ge7 2.5352(13) .
Ge3 Ge9 2.5152(12) .
Ge3 Si3 2.369(2) .
Ge4 Ge5 2.6923(12) .
Ge4 Ge6 2.6913(13) .
Ge5 Ge6 2.6090(13) .
Ge7 Ge8 2.7010(12) .
Ge7 Ge9 2.7210(13) .
Ge8 Ge9 2.6406(13) .
Ge8 K 3.852(3) .
Ge9 K 3.734(3) .
Si1 Si11 2.336(3) .
Si1 Si12 2.349(3) .
Si1 Si13 2.344(3) .
Si2 Si21 2.343(3) .
Si2 Si22 2.339(3) .
Si2 Si23 2.346(3) .
Si3 Si31 2.337(4) .
Si3 Si32 2.343(3) .
Si3 Si33 2.347(4) .
Si11 C11 1.863(9) .
Si11 C12 1.893(8) .
Si11 C13 1.875(8) .
Si12 C14 1.848(8) .
Si12 C15 1.874(9) .
Si12 C16 1.881(9) .
Si13 C17 1.867(9) .
Si13 C18 1.871(9) .
Si13 C19 1.863(9) .
Si21 C21 1.885(8) .
Si21 C22 1.850(9) .
Si21 C23 1.859(9) .
Si22 C24 1.867(8) .
Si22 C25 1.874(9) .
Si22 C26 1.880(9) .
Si23 C27 1.866(8) .
Si23 C28 1.867(8) .
Si23 C29 1.875(9) .
Si31 C31 1.847(10) .
Si31 C32 1.844(10) .
Si31 C33 1.871(12) .
Si32 C34 1.850(11) .
Si32 C35 1.859(9) .
Si32 C36 1.855(10) .
Si33 C37 1.880(10) .
Si33 C38 1.890(9) .
Si33 C39 1.868(10) .
C101 C102 1.506(14) .
C101 O1 1.398(12) .
C102 C103 1.427(16) .
C103 C104 1.493(14) .
C104 O1 1.409(13) .
C105 C106 1.444(13) .
C105 O2 1.408(11) .
C106 C107 1.475(15) .
C107 C108 1.432(14) .
C108 O2 1.418(11) .
C109 C110 1.475(15) .
C109 O3 1.427(11) .
C110 C111 1.410(16) .
C111 C112 1.441(16) .
C112 O3 1.374(13) .
C201 C202 1.420(16) .
C202 C203 1.396(17) .
C203 C204 1.407(17) .
C204 C205 1.493(16) .
K C28 3.485(9) 1_545
K O1 2.598(7) .
K O2 2.683(7) .
K O3 2.654(7) .
